data_1566411
loop_
_publ_author_name
'Wu, Wen-Biao'
'Mu, Bo-Shuai'
'Yu, Jin-Sheng'
'Zhou, Jian'

_publ_section_title
;
 Me2(CH2=CH)SiCN: a bifunctional ethylene equivalent for Diels-Alder
 reaction based controllable tandem synthesis
;
_journal_name_full 'Chemical Science'
_journal_paper_doi 10.1039/D2SC00147K
_journal_year 2022
_chemical_formula_moiety 'C18 H21 N O2'
_chemical_formula_sum 'C18 H21 N O2'
_chemical_formula_weight 283.36
_space_group_crystal_system triclinic
_space_group_IT_number 2
_space_group_name_Hall '-P 1'
_space_group_name_H-M_alt 'P -1'
_atom_sites_solution_hydrogens geom
_atom_sites_solution_primary dual
_audit_creation_date 2021-07-29
_audit_creation_method
;
Olex2 1.2
(compiled 2018.05.29 svn.r3508 for OlexSys, GUI svn.r5506)
;
_audit_update_record
;
2021-08-05 deposited with the CCDC.	2022-02-24 downloaded from the CCDC.
;
_cell_angle_alpha 95.047(2)
_cell_angle_beta 96.626(2)
_cell_angle_gamma 94.254(2)
_cell_formula_units_Z 2
_cell_length_a 7.2466(2)
_cell_length_b 8.3731(2)
_cell_length_c 12.6472(3)
_cell_measurement_reflns_used 10273
_cell_measurement_temperature 170.00(10)
_cell_measurement_theta_max 74.0700
_cell_measurement_theta_min 3.5260
_cell_volume 756.54(3)
_computing_cell_refinement 'CrysAlisPro 1.171.39.32a (Rigaku OD, 2017)'
_computing_data_collection 'CrysAlisPro 1.171.39.32a (Rigaku OD, 2017)'
_computing_data_reduction 'CrysAlisPro 1.171.39.32a (Rigaku OD, 2017)'
_computing_molecular_graphics 'Olex2 (Dolomanov et al., 2009)'
_computing_publication_material 'Olex2 (Dolomanov et al., 2009)'
_computing_structure_refinement 'ShelXL (Sheldrick, 2015)'
_computing_structure_solution 'ShelXT (Sheldrick, 2015)'
_diffrn_ambient_environment N~2~
_diffrn_ambient_temperature 170.00(10)
_diffrn_detector 'CCD plate'
_diffrn_measured_fraction_theta_full 0.996
_diffrn_measured_fraction_theta_max 0.996
_diffrn_measurement_details
;
List of Runs (angles in degrees, time in seconds):

  # Type    Start    End  Width  t~exp~   \w     \q     \k     \f   Frames
#--------------------------------------------------------------------------
  1  \w    -88.00 -33.00   1.00    1.00    --    0.00 -82.00-150.00   55
  2  \w    -35.00  -9.00   1.00    1.00    --    0.00 -38.00 120.00   26
  3  \w    -18.00  35.00   1.00    1.00    --    0.00  38.00  60.00   53
  4  \w    -19.00  30.00   1.00    1.00    --    0.00  38.00-150.00   49
  5  \w     64.00  89.00   1.00    1.00    --    0.00  38.00-150.00   25
  6  \w    -26.00  14.00   1.00    1.00    --    0.00 -82.00-150.00   40
  7  \w    -16.00  43.00   1.00    1.00    --    0.00  38.00 150.00   59
  8  \w    -74.00 -46.00   1.00    1.00    --    0.00 -38.00 120.00   28
  9  \w    -23.00  85.00   1.00    1.00    --    0.00  19.00 -60.00  108
 10  \w     44.00  69.00   1.00    1.00    --    0.00  38.00  60.00   25
 11  \w     75.00 117.00   1.00    1.00    --   95.80  45.00 -30.00   42
 12  \w     98.00 124.00   1.00    1.00    --   95.80  77.00 150.00   26
 13  \w     65.00  91.00   1.00    1.00    --   95.80  77.00  30.00   26
 14  \w    141.00 167.00   1.00    1.00    --   95.80  77.00  30.00   26
 15  \w     63.00  88.00   1.00    1.00    --   95.80  82.00 -60.00   25
 16  \w     65.00  91.00   1.00    1.00    --   95.80  77.00 150.00   26
 17  \w    151.00 178.00   1.00    1.00    --   95.80  59.00  74.53   27
 18  \w     65.00 136.00   1.00    1.00    --   95.80  82.00-120.00   71
 19  \w     65.00  90.00   1.00    1.00    --   95.80  77.00 120.00   25
 20  \w     72.00  98.00   1.00    1.00    --   95.80  61.00   0.00   26
 21  \w     65.00  91.00   1.00    1.00    --   95.80  82.00 150.00   26
 22  \w     76.00 101.00   1.00    1.00    --   95.80  45.00  30.00   25
 23  \w    123.00 185.00   1.00    1.00    --   95.80  45.00  30.00   62
 24  \w     65.00  90.00   1.00    1.00    --   95.80  77.00  60.00   25
 25  \w    141.00 175.00   1.00    1.00    --   95.80  77.00  60.00   34
 26  \w     75.00 135.00   1.00    1.00    --   95.80  45.00   0.00   60
 27  \w    151.00 179.00   1.00    1.00    --   95.80  45.00   0.00   28
 28  \w      6.00 128.00   1.00    1.00    --   95.80 -82.00 -30.00  122
 29  \w     71.00 182.00   1.00    1.00    --   95.80  61.00 120.00  111
 30  \w     76.00 132.00   1.00    1.00    --   95.80  61.00  30.00   56
 31  \w     65.00  91.00   1.00    1.00    --   95.80  77.00-180.00   26
 32  \w     73.00 125.00   1.00    1.00    --   95.80 -82.00  66.66   52
 33  \w     88.00 125.00   1.00    1.00    --   95.80 -82.00-120.00   37
 34  \w     28.00  85.00   1.00    1.00    --   95.80 -82.00-120.00   57
 35  \w     66.00  92.00   1.00    1.00    --   95.80  82.00 120.00   26
 36  \w     76.00 131.00   1.00    1.00    --   95.80  61.00-180.00   55
 37  \w     72.00 136.00   1.00    1.00    --   95.80  61.00  90.00   64
 38  \w    122.00 185.00   1.00    1.00    --   95.80  77.00 -30.00   63
 39  \w     64.00 158.00   1.00    1.00    --   95.80  82.00-180.00   94
 40  \w      8.00 120.00   1.00    1.00    --   95.80 -61.00  30.00  112
 41  \w     63.00  89.00   1.00    1.00    --   95.80  82.00   0.00   26
 42  \w     63.00  96.00   1.00    1.00    --   95.80  82.00  30.00   33
 43  \w     65.00  90.00   1.00    1.00    --   95.80  77.00-120.00   25
 44  \w     65.00  90.00   1.00    1.00    --   95.80  77.00 -30.00   25
 45  \w     65.00  90.00   1.00    1.00    --   95.80  77.00  90.00   25
 46  \w     36.00  62.00   1.00    1.00    --   95.80 -82.00  66.66   26
 47  \w     71.00 122.00   1.00    1.00    --   95.80  59.00  74.53   51
 48  \w     75.00 101.00   1.00    1.00    --   95.80  61.00 -60.00   26
 49  \w    154.00 185.00   1.00    1.00    --   95.80  61.00 -60.00   31
 50  \w     67.00  93.00   1.00    1.00    --   95.80  77.00 -90.00   26
 51  \w    141.00 168.00   1.00    1.00    --   95.80  77.00 -90.00   27
 52  \w     77.00 160.00   1.00    1.00    --   95.80  30.00 -90.00   83
 53  \w     71.00  98.00   1.00    1.00    --   95.80  61.00-120.00   27
 54  \w     73.00  99.00   1.00    1.00    --   95.80  61.00 150.00   26
 55  \w     62.00 116.00   1.00    1.00    --   95.80 -61.00 -60.00   54
 56  \w     65.00 112.00   1.00    1.00    --   95.80  77.00-150.00   47
 57  \w     60.00 125.00   1.00    1.00    --   95.80 -82.00-180.00   65
 58  \w     71.00 180.00   1.00    1.00    --   95.80  58.00 -70.70  109
;
_diffrn_measurement_device 'four-circle diffractometer'
_diffrn_measurement_device_type 'XtaLAB AFC12 (RINC): Kappa dual home/near'
_diffrn_measurement_method '\w scans'
_diffrn_orient_matrix_type 'CrysAlisPro convention (1999,Acta A55,543-557)'
_diffrn_orient_matrix_UB_11 0.0325604000
_diffrn_orient_matrix_UB_12 0.0376282000
_diffrn_orient_matrix_UB_13 0.1224832000
_diffrn_orient_matrix_UB_21 0.1076318000
_diffrn_orient_matrix_UB_22 0.1613977000
_diffrn_orient_matrix_UB_23 -0.0129325000
_diffrn_orient_matrix_UB_31 -0.1830173000
_diffrn_orient_matrix_UB_32 0.0830698000
_diffrn_orient_matrix_UB_33 -0.0035614000
_diffrn_radiation_monochromator graphite
_diffrn_radiation_probe x-ray
_diffrn_radiation_type CuK\a
_diffrn_radiation_wavelength 1.54184
_diffrn_reflns_av_R_equivalents 0.0241
_diffrn_reflns_av_unetI/netI 0.0162
_diffrn_reflns_Laue_measured_fraction_full 0.996
_diffrn_reflns_Laue_measured_fraction_max 0.996
_diffrn_reflns_limit_h_max 8
_diffrn_reflns_limit_h_min -8
_diffrn_reflns_limit_k_max 9
_diffrn_reflns_limit_k_min -9
_diffrn_reflns_limit_l_max 15
_diffrn_reflns_limit_l_min -15
_diffrn_reflns_number 14785
_diffrn_reflns_point_group_measured_fraction_full 0.996
_diffrn_reflns_point_group_measured_fraction_max 0.996
_diffrn_reflns_theta_full 67.063
_diffrn_reflns_theta_max 67.063
_diffrn_reflns_theta_min 3.535
_diffrn_source 'fine-focus sealed X-ray tube'
_diffrn_source_type 'Enhance (Cu) X-ray Source'
_exptl_absorpt_coefficient_mu 0.638
_exptl_absorpt_correction_T_max 1.00000
_exptl_absorpt_correction_T_min 0.88915
_exptl_absorpt_correction_type multi-scan
_exptl_absorpt_process_details
;
CrysAlisPro 1.171.39.32a (Rigaku Oxford Diffraction, 2017)
Empirical absorption correction using spherical harmonics,
 implemented in SCALE3 ABSPACK scaling algorithm.
;
_exptl_crystal_colour 'clear light colourless'
_exptl_crystal_colour_lustre clear
_exptl_crystal_colour_modifier light
_exptl_crystal_colour_primary colourless
_exptl_crystal_density_diffrn 1.244
_exptl_crystal_description block
_exptl_crystal_F_000 304
_exptl_crystal_size_max 0.32
_exptl_crystal_size_mid 0.26
_exptl_crystal_size_min 0.22
_refine_diff_density_max 0.275
_refine_diff_density_min -0.201
_refine_diff_density_rms 0.043
_refine_ls_extinction_method none
_refine_ls_goodness_of_fit_ref 1.033
_refine_ls_hydrogen_treatment constr
_refine_ls_matrix_type full
_refine_ls_number_parameters 192
_refine_ls_number_reflns 2694
_refine_ls_number_restraints 0
_refine_ls_restrained_S_all 1.033
_refine_ls_R_factor_all 0.0423
_refine_ls_R_factor_gt 0.0406
_refine_ls_shift/su_max 0.000
_refine_ls_shift/su_mean 0.000
_refine_ls_structure_factor_coef Fsqd
_refine_ls_weighting_details 'w=1/[\s^2^(Fo^2^)+(0.0498P)^2^+0.2534P] where P=(Fo^2^+2Fc^2^)/3'
_refine_ls_weighting_scheme calc
_refine_ls_wR_factor_gt 0.1064
_refine_ls_wR_factor_ref 0.1077
_reflns_Friedel_coverage 0.000
_reflns_number_gt 2546
_reflns_number_total 2694
_reflns_threshold_expression 'I > 2\s(I)'
_cod_data_source_file d2sc00147k2.cif
_cod_data_source_block exp_2169
_cod_database_code 1566411
_shelx_shelxl_version_number 2017/1
_shelx_space_group_comment
;
The symmetry employed for this shelxl refinement is uniquely defined
by the following loop, which should always be used as a source of
symmetry information in preference to the above space-group names.
They are only intended as comments.
;
_reflns_odcompleteness_completeness 99.56
_reflns_odcompleteness_iscentric 1
_reflns_odcompleteness_theta 66.97
_olex2_refinement_description
;
1. Fixed Uiso
 At 1.2 times of:
  All C(H) groups, All C(H,H) groups
 At 1.5 times of:
  All C(H,H,H) groups
2.a Ternary CH refined with riding coordinates:
 C7(H7), C10(H10), C11(H11), C12(H12)
2.b Secondary CH2 refined with riding coordinates:
 C8(H8A,H8B), C9(H9A,H9B), C13(H13A,H13B), C14(H14A,H14B)
2.c Aromatic/amide H refined with riding coordinates:
 C2(H2), C4(H4), C5(H5)
2.d Idealised Me refined as rotating group:
 C16(H16A,H16B,H16C), C18(H18A,H18B,H18C)
;
_olex2_submission_special_instructions 'No special instructions were received'
_oxdiff_exptl_absorpt_empirical_details
;
Empirical correction (ABSPACK) includes:
- Absorption correction using spherical harmonics
- Frame scaling
;
_oxdiff_exptl_absorpt_empirical_full_max 1.863
_oxdiff_exptl_absorpt_empirical_full_min 0.628

loop_
_space_group_symop_operation_xyz
'x, y, z'
'-x, -y, -z'

loop_
_atom_site_label
_atom_site_type_symbol
_atom_site_fract_x
_atom_site_fract_y
_atom_site_fract_z
_atom_site_U_iso_or_equiv
_atom_site_adp_type
_atom_site_occupancy
_atom_site_site_symmetry_order
_atom_site_calc_flag
_atom_site_refinement_flags_posn
_atom_site_refinement_flags_adp
_atom_site_refinement_flags_occupancy
_atom_site_disorder_assembly
_atom_site_disorder_group
O1 O 0.47674(14) 0.13145(12) 0.20687(7) 0.0411(3) Uani 1 1 d . . . . .
O2 O 0.27903(16) 0.46494(13) 1.01100(8) 0.0496(3) Uani 1 1 d . . . . .
N1 N 0.0931(2) 0.10117(16) 0.86314(10) 0.0531(4) Uani 1 1 d . . . . .
C1 C 0.50105(17) 0.22240(15) 0.49453(10) 0.0305(3) Uani 1 1 d . . . . .
C2 C 0.54670(18) 0.18890(15) 0.39162(10) 0.0334(3) Uani 1 1 d . . . . .
H2 H 0.671395 0.184816 0.381450 0.040 Uiso 1 1 calc R . . . .
C3 C 0.41150(19) 0.16144(15) 0.30385(10) 0.0329(3) Uani 1 1 d . . . . .
C4 C 0.22434(19) 0.16301(17) 0.31810(10) 0.0369(3) Uani 1 1 d . . . . .
H4 H 0.131774 0.143725 0.260028 0.044 Uiso 1 1 calc R . . . .
C5 C 0.17896(19) 0.19409(17) 0.42119(10) 0.0365(3) Uani 1 1 d . . . . .
H5 H 0.053805 0.193892 0.431196 0.044 Uiso 1 1 calc R . . . .
C6 C 0.31312(18) 0.22556(15) 0.51025(10) 0.0308(3) Uani 1 1 d . . . . .
C7 C 0.25260(17) 0.26747(15) 0.61986(10) 0.0300(3) Uani 1 1 d . . . . .
H7 H 0.147628 0.190705 0.628129 0.036 Uiso 1 1 calc R . . . .
C8 C 0.18367(19) 0.43600(16) 0.62669(10) 0.0352(3) Uani 1 1 d . . . . .
H8A H 0.281087 0.512118 0.609953 0.042 Uiso 1 1 calc R . . . .
H8B H 0.076630 0.437443 0.573224 0.042 Uiso 1 1 calc R . . . .
C9 C 0.1290(2) 0.49057(17) 0.73634(11) 0.0376(3) Uani 1 1 d . . . . .
H9A H 0.021487 0.422876 0.750041 0.045 Uiso 1 1 calc R . . . .
H9B H 0.094775 0.600456 0.737080 0.045 Uiso 1 1 calc R . . . .
C10 C 0.29104(18) 0.48080(15) 0.82447(10) 0.0322(3) Uani 1 1 d . . . . .
H10 H 0.395670 0.551547 0.808038 0.039 Uiso 1 1 calc R . . . .
C11 C 0.35506(18) 0.30944(15) 0.82050(10) 0.0325(3) Uani 1 1 d . . . . .
H11 H 0.464436 0.309346 0.873869 0.039 Uiso 1 1 calc R . . . .
C12 C 0.40968(18) 0.25073(15) 0.70982(10) 0.0315(3) Uani 1 1 d . . . . .
H12 H 0.427813 0.135942 0.710196 0.038 Uiso 1 1 calc R . . . .
C13 C 0.59237(18) 0.33602(17) 0.68748(11) 0.0380(3) Uani 1 1 d . . . . .
H13A H 0.687060 0.333781 0.748033 0.046 Uiso 1 1 calc R . . . .
H13B H 0.575040 0.447557 0.676978 0.046 Uiso 1 1 calc R . . . .
C14 C 0.65534(18) 0.25157(18) 0.58717(11) 0.0371(3) Uani 1 1 d . . . . .
H14A H 0.758486 0.316815 0.565929 0.044 Uiso 1 1 calc R . . . .
H14B H 0.699959 0.149238 0.603939 0.044 Uiso 1 1 calc R . . . .
C15 C 0.24819(19) 0.54211(16) 0.93506(11) 0.0368(3) Uani 1 1 d . . . . .
C16 C 0.1700(3) 0.70141(19) 0.94702(13) 0.0531(4) Uani 1 1 d . . . . .
H16A H 0.038667 0.688845 0.923208 0.080 Uiso 1 1 calc GR . . . .
H16B H 0.230678 0.774134 0.904733 0.080 Uiso 1 1 calc GR . . . .
H16C H 0.190444 0.743925 1.020818 0.080 Uiso 1 1 calc GR . . . .
C17 C 0.2076(2) 0.19396(16) 0.84699(10) 0.0373(3) Uani 1 1 d . . . . .
C18 C 0.3430(2) 0.1102(2) 0.11412(11) 0.0495(4) Uani 1 1 d . . . . .
H18A H 0.405198 0.090370 0.051801 0.074 Uiso 1 1 calc GR . . . .
H18B H 0.278169 0.205564 0.108678 0.074 Uiso 1 1 calc GR . . . .
H18C H 0.255463 0.020201 0.119255 0.074 Uiso 1 1 calc GR . . . .

loop_
_atom_site_aniso_label
_atom_site_aniso_U_11
_atom_site_aniso_U_22
_atom_site_aniso_U_33
_atom_site_aniso_U_23
_atom_site_aniso_U_13
_atom_site_aniso_U_12
O1 0.0470(6) 0.0484(6) 0.0299(5) 0.0073(4) 0.0089(4) 0.0062(4)
O2 0.0657(7) 0.0485(6) 0.0329(5) 0.0007(4) 0.0040(5) 0.0005(5)
N1 0.0684(9) 0.0460(7) 0.0434(7) 0.0016(6) 0.0155(6) -0.0162(7)
C1 0.0311(7) 0.0273(6) 0.0330(7) 0.0076(5) 0.0026(5) -0.0015(5)
C2 0.0323(7) 0.0313(7) 0.0377(7) 0.0085(5) 0.0070(5) -0.0004(5)
C3 0.0421(7) 0.0274(6) 0.0306(7) 0.0071(5) 0.0078(5) 0.0019(5)
C4 0.0381(7) 0.0412(7) 0.0299(7) 0.0031(5) -0.0016(5) 0.0029(6)
C5 0.0303(7) 0.0452(8) 0.0330(7) 0.0026(6) 0.0012(5) 0.0021(6)
C6 0.0313(7) 0.0305(6) 0.0300(7) 0.0055(5) 0.0015(5) -0.0007(5)
C7 0.0270(6) 0.0334(7) 0.0283(6) 0.0047(5) 0.0007(5) -0.0034(5)
C8 0.0345(7) 0.0390(7) 0.0324(7) 0.0090(5) 0.0007(5) 0.0045(6)
C9 0.0380(7) 0.0390(7) 0.0367(7) 0.0057(6) 0.0030(6) 0.0085(6)
C10 0.0322(7) 0.0301(7) 0.0330(7) 0.0022(5) 0.0036(5) -0.0046(5)
C11 0.0320(7) 0.0353(7) 0.0283(6) 0.0029(5) -0.0023(5) 0.0001(5)
C12 0.0325(7) 0.0305(6) 0.0307(7) 0.0048(5) 0.0004(5) 0.0011(5)
C13 0.0302(7) 0.0452(8) 0.0361(7) 0.0038(6) -0.0021(5) -0.0040(6)
C14 0.0273(7) 0.0459(8) 0.0376(7) 0.0081(6) 0.0026(5) -0.0022(6)
C15 0.0336(7) 0.0367(7) 0.0374(7) -0.0022(6) 0.0044(5) -0.0084(6)
C16 0.0652(11) 0.0461(9) 0.0496(9) -0.0033(7) 0.0174(8) 0.0076(8)
C17 0.0480(8) 0.0360(7) 0.0266(6) 0.0013(5) 0.0037(6) -0.0013(6)
C18 0.0556(9) 0.0605(10) 0.0309(7) -0.0014(7) 0.0063(6) 0.0006(8)

loop_
_atom_type_symbol
_atom_type_description
_atom_type_scat_dispersion_real
_atom_type_scat_dispersion_imag
_atom_type_scat_source
C C 0.0181 0.0091 'International Tables Vol C Tables 4.2.6.8 and 6.1.1.4'
H H 0.0000 0.0000 'International Tables Vol C Tables 4.2.6.8 and 6.1.1.4'
N N 0.0311 0.0180 'International Tables Vol C Tables 4.2.6.8 and 6.1.1.4'
O O 0.0492 0.0322 'International Tables Vol C Tables 4.2.6.8 and 6.1.1.4'

loop_
_geom_angle_atom_site_label_1
_geom_angle_atom_site_label_2
_geom_angle_atom_site_label_3
_geom_angle
_geom_angle_site_symmetry_1
_geom_angle_site_symmetry_3
_geom_angle_publ_flag
C3 O1 C18 117.28(11) . . ?
C2 C1 C6 119.21(12) . . ?
C2 C1 C14 119.22(11) . . ?
C6 C1 C14 121.57(11) . . ?
C3 C2 C1 121.75(12) . . ?
O1 C3 C2 115.49(12) . . ?
O1 C3 C4 124.72(12) . . ?
C2 C3 C4 119.78(12) . . ?
C5 C4 C3 118.35(12) . . ?
C4 C5 C6 122.72(13) . . ?
C1 C6 C7 122.24(11) . . ?
C5 C6 C1 118.17(12) . . ?
C5 C6 C7 119.56(11) . . ?
C6 C7 C8 110.16(10) . . ?
C6 C7 C12 111.37(10) . . ?
C8 C7 C12 111.93(10) . . ?
C9 C8 C7 113.44(10) . . ?
C8 C9 C10 110.71(11) . . ?
C9 C10 C11 110.36(10) . . ?
C15 C10 C9 113.09(11) . . ?
C15 C10 C11 112.60(11) . . ?
C10 C11 C12 112.64(10) . . ?
C17 C11 C10 110.86(11) . . ?
C17 C11 C12 108.38(10) . . ?
C7 C12 C11 111.30(10) . . ?
C13 C12 C7 110.67(10) . . ?
C13 C12 C11 112.38(10) . . ?
C12 C13 C14 109.37(11) . . ?
C1 C14 C13 112.78(11) . . ?
O2 C15 C10 121.11(13) . . ?
O2 C15 C16 121.27(13) . . ?
C16 C15 C10 117.61(12) . . ?
N1 C17 C11 177.02(14) . . ?

loop_
_geom_bond_atom_site_label_1
_geom_bond_atom_site_label_2
_geom_bond_distance
_geom_bond_site_symmetry_2
_geom_bond_publ_flag
O1 C3 1.3742(15) . ?
O1 C18 1.4219(17) . ?
O2 C15 1.2128(17) . ?
N1 C17 1.1425(18) . ?
C1 C2 1.3896(18) . ?
C1 C6 1.4006(18) . ?
C1 C14 1.5130(17) . ?
C2 C3 1.3840(19) . ?
C3 C4 1.390(2) . ?
C4 C5 1.3884(19) . ?
C5 C6 1.3929(18) . ?
C6 C7 1.5214(17) . ?
C7 C8 1.5302(18) . ?
C7 C12 1.5370(17) . ?
C8 C9 1.5268(18) . ?
C9 C10 1.5351(18) . ?
C10 C11 1.5388(18) . ?
C10 C15 1.5211(18) . ?
C11 C12 1.5471(17) . ?
C11 C17 1.4749(19) . ?
C12 C13 1.5245(18) . ?
C13 C14 1.5302(19) . ?
C15 C16 1.490(2) . ?
